data_2233152
loop_
_publ_author_name
'Liu, Ming-Liang'

_publ_section_title
;
 3-Methylanilinium hydrogen phthalate
;
_journal_coeditor_code GK2431
_journal_issue 1
_journal_name_full 'Acta Crystallographica Section E'
_journal_page_first o228
_journal_paper_doi 10.1107/S1600536811054353
_journal_volume 68
_journal_year 2012
_chemical_formula_iupac 'C7 H10 N +, C8 H5 O4 -'
_chemical_formula_moiety 'C7 H10 N +, C8 H5 O4 -'
_chemical_formula_sum 'C15 H15 N O4'
_chemical_formula_weight 273.28
_chemical_melting_point 413
_chemical_name_common
;
3-Methylanilinium hydrogen phthalate
;
_chemical_name_systematic
;
3-methylanilinium 2-carboxybenzoate
;
_space_group_IT_number 14
_symmetry_cell_setting monoclinic
_symmetry_space_group_name_Hall '-P 2yn'
_symmetry_space_group_name_H-M 'P 1 21/n 1'
_atom_sites_solution_hydrogens geom
_atom_sites_solution_primary direct
_atom_sites_solution_secondary difmap
_audit_creation_method SHELXL-97
_cell_angle_alpha 90.00
_cell_angle_beta 93.37(3)
_cell_angle_gamma 90.00
_cell_formula_units_Z 8
_cell_length_a 7.9325(16)
_cell_length_b 17.931(4)
_cell_length_c 19.575(4)
_cell_measurement_reflns_used 4906
_cell_measurement_temperature 293(2)
_cell_measurement_theta_max 24.99
_cell_measurement_theta_min 3.36
_cell_volume 2779.5(10)
_computing_cell_refinement 'CrystalClear (Rigaku, 2005)'
_computing_data_collection 'CrystalClear (Rigaku, 2005)'
_computing_data_reduction 'CrystalClear (Rigaku, 2005)'
_computing_molecular_graphics 'SHELXTL (Sheldrick, 2008)'
_computing_publication_material 'SHELXTL (Sheldrick, 2008)'
_computing_structure_refinement 'SHELXL97 (Sheldrick, 2008)'
_computing_structure_solution 'SHELXS97 (Sheldrick, 2008)'
_diffrn_ambient_temperature 293(2)
_diffrn_detector_area_resol_mean 13.6612
_diffrn_measured_fraction_theta_full 0.998
_diffrn_measured_fraction_theta_max 0.998
_diffrn_measurement_device_type 'Rigaku Mercury2'
_diffrn_measurement_method \w
_diffrn_radiation_monochromator graphite
_diffrn_radiation_source 'fine-focus sealed tube'
_diffrn_radiation_type MoK\a
_diffrn_radiation_wavelength 0.71073
_diffrn_reflns_av_R_equivalents 0.0899
_diffrn_reflns_av_sigmaI/netI 0.0728
_diffrn_reflns_limit_h_max 9
_diffrn_reflns_limit_h_min -9
_diffrn_reflns_limit_k_max 21
_diffrn_reflns_limit_k_min -21
_diffrn_reflns_limit_l_max 23
_diffrn_reflns_limit_l_min -23
_diffrn_reflns_number 22962
_diffrn_reflns_theta_full 24.99
_diffrn_reflns_theta_max 24.99
_diffrn_reflns_theta_min 3.05
_diffrn_standards_decay_% 0
_diffrn_standards_interval_count 0
_diffrn_standards_interval_time 0
_diffrn_standards_number 0
_exptl_absorpt_coefficient_mu 0.095
_exptl_absorpt_correction_T_max 0.971
_exptl_absorpt_correction_T_min 0.963
_exptl_absorpt_correction_type multi-scan
_exptl_absorpt_process_details '(CrystalClear; Rigaku, 2005)'
_exptl_crystal_colour colourless
_exptl_crystal_density_diffrn 1.306
_exptl_crystal_density_method 'not measured'
_exptl_crystal_description block
_exptl_crystal_F_000 1152
_exptl_crystal_size_max 0.36
_exptl_crystal_size_mid 0.32
_exptl_crystal_size_min 0.28
_refine_diff_density_max 0.184
_refine_diff_density_min -0.211
_refine_ls_extinction_coef 0.0038(9)
_refine_ls_extinction_expression Fc^*^=kFc[1+0.001xFc^2^\l^3^/sin(2\q)]^-1/4^
_refine_ls_extinction_method 'SHELXL97 (Sheldrick, 2008)'
_refine_ls_goodness_of_fit_ref 1.030
_refine_ls_hydrogen_treatment constr
_refine_ls_matrix_type full
_refine_ls_number_parameters 368
_refine_ls_number_reflns 4906
_refine_ls_number_restraints 0
_refine_ls_restrained_S_all 1.030
_refine_ls_R_factor_all 0.1484
_refine_ls_R_factor_gt 0.0660
_refine_ls_shift/su_max 0.003
_refine_ls_shift/su_mean 0.000
_refine_ls_structure_factor_coef Fsqd
_refine_ls_weighting_details 'calc w=1/[\s^2^(Fo^2^)+(0.0672P)^2^] where P=(Fo^2^+2Fc^2^)/3'
_refine_ls_weighting_scheme calc
_refine_ls_wR_factor_gt 0.1365
_refine_ls_wR_factor_ref 0.1651
_reflns_number_gt 2489
_reflns_number_total 4906
_reflns_threshold_expression I>2sigma(I)
_cod_data_source_file gk2431.cif
_cod_data_source_block I
_cod_original_sg_symbol_H-M 'P 21/n'
_cod_database_code 2233152
_cod_database_fobs_code 2233152

loop_
_symmetry_equiv_pos_as_xyz
'x, y, z'
'-x+1/2, y+1/2, -z+1/2'
'-x, -y, -z'
'x-1/2, -y-1/2, z-1/2'

loop_
_atom_site_type_symbol
_atom_site_label
_atom_site_fract_x
_atom_site_fract_y
_atom_site_fract_z
_atom_site_U_iso_or_equiv
_atom_site_adp_type
_atom_site_calc_flag
_atom_site_refinement_flags
_atom_site_occupancy
_atom_site_symmetry_multiplicity
N N2 0.4142(3) 0.70027(13) 0.16189(12) 0.0493(7) Uani d . 1 1
H H2A 0.3797 0.7446 0.1761 0.074 Uiso calc R 1 1
H H2B 0.4874 0.6809 0.1932 0.074 Uiso calc R 1 1
H H2C 0.3258 0.6700 0.1556 0.074 Uiso calc R 1 1
N N1 -0.0859(3) 0.85234(13) 0.15519(12) 0.0471(7) Uani d . 1 1
H H1A -0.0165 0.8742 0.1865 0.071 Uiso calc R 1 1
H H1B -0.1163 0.8078 0.1704 0.071 Uiso calc R 1 1
H H1C -0.1773 0.8805 0.1473 0.071 Uiso calc R 1 1
O O2 0.8571(3) 0.14134(13) 0.23666(12) 0.0671(7) Uani d . 1 1
O O6 0.3588(3) 0.41675(12) 0.24495(12) 0.0680(7) Uani d . 1 1
O O3 0.8400(3) 0.02633(13) 0.17473(13) 0.0627(7) Uani d . 1 1
H H3 0.8455 0.0637 0.1989 0.094 Uiso calc R 1 1
O O4 0.6480(3) -0.04790(12) 0.13023(12) 0.0701(7) Uani d . 1 1
O O1 0.6943(3) 0.22617(13) 0.27712(13) 0.0703(7) Uani d . 1 1
O O5 0.2074(3) 0.32453(13) 0.27620(13) 0.0780(8) Uani d . 1 1
O O7 0.3337(3) 0.53387(12) 0.18671(13) 0.0626(7) Uani d . 1 1
H H7 0.3424 0.4936 0.2065 0.094 Uiso calc R 1 1
O O8 0.1401(3) 0.60431(12) 0.13895(12) 0.0676(7) Uani d . 1 1
C C10 0.0608(3) 0.41746(16) 0.21047(14) 0.0378(7) Uani d . 1 1
C C1 0.5594(4) 0.13815(16) 0.20140(14) 0.0399(8) Uani d . 1 1
C C15 0.0443(4) 0.48752(16) 0.17754(14) 0.0402(7) Uani d . 1 1
C C6 0.5481(4) 0.06991(16) 0.16526(15) 0.0401(7) Uani d . 1 1
C C22 0.0006(4) 0.84311(18) 0.09148(15) 0.0443(8) Uani d . 1 1
C C9 0.2169(4) 0.38404(18) 0.24608(16) 0.0459(8) Uani d . 1 1
C C11 -0.0827(4) 0.37315(18) 0.21255(16) 0.0522(9) Uani d . 1 1
H H11 -0.0725 0.3266 0.2333 0.063 Uiso calc R 1 1
C C2 0.4145(4) 0.18156(18) 0.20308(16) 0.0514(9) Uani d . 1 1
H H2 0.4205 0.2266 0.2266 0.062 Uiso calc R 1 1
C C7 0.6849(4) 0.01263(19) 0.15662(16) 0.0480(8) Uani d . 1 1
C C29 0.4959(4) 0.70911(18) 0.09736(16) 0.0469(8) Uani d . 1 1
C C8 0.7121(4) 0.17078(18) 0.24167(16) 0.0461(8) Uani d . 1 1
C C23 0.0200(4) 0.77319(18) 0.06485(17) 0.0517(9) Uani d . 1 1
H H23 -0.0179 0.7314 0.0876 0.062 Uiso calc R 1 1
C C3 0.2629(4) 0.1606(2) 0.17137(18) 0.0626(10) Uani d . 1 1
H H3A 0.1686 0.1912 0.1732 0.075 Uiso calc R 1 1
C C12 -0.2372(4) 0.3946(2) 0.18566(18) 0.0617(10) Uani d . 1 1
H H12 -0.3299 0.3631 0.1877 0.074 Uiso calc R 1 1
C C30 0.5465(4) 0.64590(19) 0.06421(17) 0.0558(9) Uani d . 1 1
H H30 0.5298 0.5994 0.0838 0.067 Uiso calc R 1 1
C C28 0.5197(4) 0.77878(19) 0.0716(2) 0.0651(10) Uani d . 1 1
H H28 0.4882 0.8211 0.0951 0.078 Uiso calc R 1 1
C C25 0.6213(5) 0.6503(3) 0.0026(2) 0.0732(11) Uani d . 1 1
C C14 -0.1142(4) 0.50854(19) 0.15125(16) 0.0567(9) Uani d . 1 1
H H14 -0.1270 0.5547 0.1300 0.068 Uiso calc R 1 1
C C13 -0.2539(4) 0.4634(2) 0.15549(18) 0.0662(10) Uani d . 1 1
H H13 -0.3591 0.4796 0.1379 0.079 Uiso calc R 1 1
C C5 0.3929(4) 0.04985(18) 0.13383(17) 0.0555(9) Uani d . 1 1
H H5 0.3842 0.0051 0.1099 0.067 Uiso calc R 1 1
C C21 0.0560(4) 0.9060(2) 0.06061(19) 0.0663(10) Uani d . 1 1
H H21 0.0413 0.9527 0.0800 0.080 Uiso calc R 1 1
C C19 0.1539(5) 0.8296(3) -0.02783(19) 0.0838(13) Uani d . 1 1
H H19 0.2068 0.8255 -0.0688 0.101 Uiso calc R 1 1
C C18 0.0977(4) 0.7657(2) 0.0029(2) 0.0682(11) Uani d . 1 1
C C4 0.2521(4) 0.0941(2) 0.13703(19) 0.0672(11) Uani d . 1 1
H H4 0.1497 0.0790 0.1159 0.081 Uiso calc R 1 1
C C20 0.1342(5) 0.8988(3) 0.0001(2) 0.0880(13) Uani d . 1 1
H H20 0.1736 0.9408 -0.0218 0.106 Uiso calc R 1 1
C C27 0.5930(5) 0.7842(3) 0.0088(3) 0.0940(15) Uani d . 1 1
H H27 0.6089 0.8306 -0.0109 0.113 Uiso calc R 1 1
C C26 0.6419(5) 0.7202(3) -0.0240(2) 0.0900(14) Uani d . 1 1
H H26 0.6907 0.7248 -0.0659 0.108 Uiso calc R 1 1
C C24 0.6775(6) 0.5823(3) -0.0342(2) 0.1177(18) Uani d . 1 1
H H24A 0.5976 0.5428 -0.0290 0.176 Uiso calc R 1 1
H H24B 0.7864 0.5670 -0.0152 0.176 Uiso calc R 1 1
H H24C 0.6846 0.5936 -0.0819 0.176 Uiso calc R 1 1
C C16 0.1788(4) 0.54521(18) 0.16718(16) 0.0465(8) Uani d . 1 1
C C17 0.1206(5) 0.6898(3) -0.0274(2) 0.1080(16) Uani d . 1 1
H H17A 0.0371 0.6821 -0.0642 0.162 Uiso calc R 1 1
H H17B 0.1080 0.6525 0.0072 0.162 Uiso calc R 1 1
H H17C 0.2313 0.6861 -0.0444 0.162 Uiso calc R 1 1

loop_
_atom_site_aniso_label
_atom_site_aniso_U_11
_atom_site_aniso_U_22
_atom_site_aniso_U_33
_atom_site_aniso_U_12
_atom_site_aniso_U_13
_atom_site_aniso_U_23
N2 0.0534(17) 0.0370(15) 0.0571(17) 0.0049(13) -0.0004(14) 0.0010(13)
N1 0.0494(16) 0.0363(15) 0.0553(17) -0.0015(13) -0.0004(13) 0.0001(13)
O2 0.0426(14) 0.0666(16) 0.0910(18) 0.0052(13) -0.0060(13) -0.0292(14)
O6 0.0423(14) 0.0593(15) 0.101(2) -0.0084(12) -0.0082(13) 0.0324(14)
O3 0.0503(15) 0.0542(16) 0.0834(19) 0.0053(12) 0.0017(13) -0.0211(13)
O4 0.0704(17) 0.0445(15) 0.0935(19) 0.0018(13) -0.0101(14) -0.0154(14)
O1 0.0647(16) 0.0536(15) 0.0921(19) 0.0035(13) -0.0002(13) -0.0288(14)
O5 0.0611(17) 0.0530(16) 0.119(2) -0.0025(13) -0.0001(15) 0.0312(16)
O7 0.0471(15) 0.0452(14) 0.095(2) -0.0076(12) -0.0034(13) 0.0204(13)
O8 0.0647(17) 0.0446(14) 0.0925(19) -0.0009(12) -0.0043(13) 0.0181(13)
C10 0.0354(18) 0.0393(18) 0.0392(17) -0.0020(15) 0.0062(14) -0.0048(14)
C1 0.0398(19) 0.0389(18) 0.0416(18) 0.0002(15) 0.0091(15) 0.0057(15)
C15 0.0421(19) 0.0412(19) 0.0380(17) 0.0019(16) 0.0075(14) -0.0056(15)
C6 0.0393(19) 0.0383(18) 0.0429(18) 0.0005(15) 0.0036(15) 0.0084(15)
C22 0.0355(18) 0.053(2) 0.0440(19) 0.0000(16) -0.0028(15) 0.0059(17)
C9 0.044(2) 0.042(2) 0.052(2) -0.0034(17) 0.0049(16) 0.0038(16)
C11 0.048(2) 0.052(2) 0.057(2) -0.0032(18) 0.0058(17) 0.0013(17)
C2 0.048(2) 0.049(2) 0.058(2) 0.0047(18) 0.0083(17) 0.0028(17)
C7 0.049(2) 0.045(2) 0.050(2) -0.0040(18) 0.0025(16) 0.0032(17)
C29 0.0395(19) 0.047(2) 0.053(2) -0.0051(16) -0.0031(16) 0.0107(17)
C8 0.049(2) 0.0370(19) 0.052(2) 0.0021(17) 0.0058(17) -0.0005(16)
C23 0.046(2) 0.050(2) 0.058(2) -0.0005(17) -0.0047(17) -0.0075(18)
C3 0.040(2) 0.069(3) 0.080(3) 0.010(2) 0.0075(18) 0.011(2)
C12 0.041(2) 0.072(3) 0.072(3) -0.011(2) 0.0047(18) -0.003(2)
C30 0.059(2) 0.051(2) 0.058(2) -0.0056(19) 0.0037(18) 0.0004(19)
C28 0.056(2) 0.051(2) 0.088(3) -0.0011(19) -0.001(2) 0.023(2)
C25 0.065(3) 0.102(3) 0.053(2) -0.008(2) 0.006(2) -0.007(3)
C14 0.047(2) 0.060(2) 0.062(2) 0.0070(19) -0.0002(18) 0.0053(18)
C13 0.036(2) 0.087(3) 0.074(3) 0.009(2) -0.0050(18) 0.000(2)
C5 0.048(2) 0.048(2) 0.069(2) -0.0042(18) -0.0068(18) 0.0001(18)
C21 0.065(3) 0.060(2) 0.075(3) 0.000(2) 0.009(2) 0.019(2)
C19 0.065(3) 0.139(4) 0.048(2) 0.017(3) 0.013(2) 0.016(3)
C18 0.053(2) 0.095(3) 0.055(2) 0.018(2) -0.008(2) -0.020(2)
C4 0.047(2) 0.070(3) 0.083(3) -0.003(2) -0.009(2) 0.005(2)
C20 0.081(3) 0.105(4) 0.080(3) 0.006(3) 0.018(3) 0.035(3)
C27 0.070(3) 0.097(4) 0.115(4) -0.007(3) 0.006(3) 0.065(3)
C26 0.064(3) 0.137(4) 0.069(3) 0.000(3) 0.003(2) 0.028(3)
C24 0.109(4) 0.149(4) 0.099(3) -0.023(3) 0.041(3) -0.058(3)
C16 0.049(2) 0.044(2) 0.046(2) 0.0031(18) 0.0020(17) -0.0047(16)
C17 0.103(4) 0.128(4) 0.092(3) 0.027(3) -0.002(3) -0.054(3)

loop_
_atom_type_symbol
_atom_type_description
_atom_type_scat_dispersion_real
_atom_type_scat_dispersion_imag
_atom_type_scat_source
C C 0.0033 0.0016 'International Tables Vol C Tables 4.2.6.8 and 6.1.1.4'
H H 0.0000 0.0000 'International Tables Vol C Tables 4.2.6.8 and 6.1.1.4'
N N 0.0061 0.0033 'International Tables Vol C Tables 4.2.6.8 and 6.1.1.4'
O O 0.0106 0.0060 'International Tables Vol C Tables 4.2.6.8 and 6.1.1.4'

loop_
_geom_angle_atom_site_label_1
_geom_angle_atom_site_label_2
_geom_angle_atom_site_label_3
_geom_angle
C29 N2 H2A 109.5
C29 N2 H2B 109.5
H2A N2 H2B 109.5
C29 N2 H2C 109.5
H2A N2 H2C 109.5
H2B N2 H2C 109.5
C22 N1 H1A 109.5
C22 N1 H1B 109.5
H1A N1 H1B 109.5
C22 N1 H1C 109.5
H1A N1 H1C 109.5
H1B N1 H1C 109.5
C7 O3 H3 109.5
C16 O7 H7 109.5
C11 C10 C15 117.8(3)
C11 C10 C9 114.2(3)
C15 C10 C9 127.9(3)
C2 C1 C6 117.9(3)
C2 C1 C8 114.0(3)
C6 C1 C8 128.1(3)
C14 C15 C10 118.0(3)
C14 C15 C16 113.4(3)
C10 C15 C16 128.5(3)
C5 C6 C1 118.3(3)
C5 C6 C7 113.4(3)
C1 C6 C7 128.3(3)
C21 C22 C23 122.8(3)
C21 C22 N1 117.5(3)
C23 C22 N1 119.7(3)
O5 C9 O6 119.4(3)
O5 C9 C10 119.8(3)
O6 C9 C10 120.8(3)
C12 C11 C10 123.2(3)
C12 C11 H11 118.4
C10 C11 H11 118.4
C3 C2 C1 122.6(3)
C3 C2 H2 118.7
C1 C2 H2 118.7
O4 C7 O3 119.0(3)
O4 C7 C6 119.5(3)
O3 C7 C6 121.4(3)
C28 C29 C30 121.9(3)
C28 C29 N2 119.8(3)
C30 C29 N2 118.3(3)
O1 C8 O2 120.9(3)
O1 C8 C1 119.4(3)
O2 C8 C1 119.7(3)
C22 C23 C18 118.9(3)
C22 C23 H23 120.6
C18 C23 H23 120.6
C4 C3 C2 119.3(3)
C4 C3 H3A 120.4
C2 C3 H3A 120.4
C11 C12 C13 118.9(3)
C11 C12 H12 120.5
C13 C12 H12 120.5
C29 C30 C25 121.2(3)
C29 C30 H30 119.4
C25 C30 H30 119.4
C29 C28 C27 117.6(4)
C29 C28 H28 121.2
C27 C28 H28 121.2
C26 C25 C30 116.9(4)
C26 C25 C24 121.0(4)
C30 C25 C24 122.1(4)
C13 C14 C15 122.3(3)
C13 C14 H14 118.8
C15 C14 H14 118.8
C12 C13 C14 119.7(3)
C12 C13 H13 120.1
C14 C13 H13 120.1
C4 C5 C6 122.1(3)
C4 C5 H5 119.0
C6 C5 H5 119.0
C22 C21 C20 118.5(4)
C22 C21 H21 120.7
C20 C21 H21 120.7
C20 C19 C18 122.1(4)
C20 C19 H19 119.0
C18 C19 H19 119.0
C19 C18 C23 117.9(4)
C19 C18 C17 122.1(4)
C23 C18 C17 120.0(4)
C3 C4 C5 119.8(3)
C3 C4 H4 120.1
C5 C4 H4 120.1
C19 C20 C21 119.8(4)
C19 C20 H20 120.1
C21 C20 H20 120.1
C26 C27 C28 119.7(4)
C26 C27 H27 120.1
C28 C27 H27 120.1
C25 C26 C27 122.6(4)
C25 C26 H26 118.7
C27 C26 H26 118.7
C25 C24 H24A 109.5
C25 C24 H24B 109.5
H24A C24 H24B 109.5
C25 C24 H24C 109.5
H24A C24 H24C 109.5
H24B C24 H24C 109.5
O8 C16 O7 118.8(3)
O8 C16 C15 119.5(3)
O7 C16 C15 121.6(3)
C18 C17 H17A 109.5
C18 C17 H17B 109.5
H17A C17 H17B 109.5
C18 C17 H17C 109.5
H17A C17 H17C 109.5
H17B C17 H17C 109.5

loop_
_geom_bond_atom_site_label_1
_geom_bond_atom_site_label_2
_geom_bond_distance
N2 C29 1.462(4)
N2 H2A 0.8900
N2 H2B 0.8900
N2 H2C 0.8900
N1 C22 1.468(4)
N1 H1A 0.8900
N1 H1B 0.8900
N1 H1C 0.8900
O2 C8 1.275(3)
O6 C9 1.271(3)
O3 C7 1.284(3)
O3 H3 0.8200
O4 C7 1.230(3)
O1 C8 1.225(3)
O5 C9 1.223(3)
O7 C16 1.281(3)
O7 H7 0.8200
O8 C16 1.226(3)
C10 C11 1.390(4)
C10 C15 1.414(4)
C10 C9 1.509(4)
C1 C2 1.390(4)
C1 C6 1.413(4)
C1 C8 1.522(4)
C15 C14 1.382(4)
C15 C16 1.508(4)
C6 C5 1.391(4)
C6 C7 1.511(4)
C22 C21 1.364(4)
C22 C23 1.370(4)
C11 C12 1.361(4)
C11 H11 0.9300
C2 C3 1.373(4)
C2 H2 0.9300
C29 C28 1.364(4)
C29 C30 1.377(4)
C23 C18 1.399(5)
C23 H23 0.9300
C3 C4 1.368(4)
C3 H3A 0.9300
C12 C13 1.371(5)
C12 H12 0.9300
C30 C25 1.377(5)
C30 H30 0.9300
C28 C27 1.394(5)
C28 H28 0.9300
C25 C26 1.372(5)
C25 C24 1.496(5)
C14 C13 1.379(4)
C14 H14 0.9300
C13 H13 0.9300
C5 C4 1.375(4)
C5 H5 0.9300
C21 C20 1.375(5)
C21 H21 0.9300
C19 C20 1.367(5)
C19 C18 1.381(5)
C19 H19 0.9300
C18 C17 1.500(5)
C4 H4 0.9300
C20 H20 0.9300
C27 C26 1.381(6)
C27 H27 0.9300
C26 H26 0.9300
C24 H24A 0.9600
C24 H24B 0.9600
C24 H24C 0.9600
C17 H17A 0.9600
C17 H17B 0.9600
C17 H17C 0.9600

loop_
_geom_hbond_atom_site_label_D
_geom_hbond_atom_site_label_H
_geom_hbond_atom_site_label_A
_geom_hbond_site_symmetry_A
_geom_hbond_distance_DH
_geom_hbond_distance_HA
_geom_hbond_distance_DA
_geom_hbond_angle_DHA
N2 H2A O5 2 0.89 1.87 2.739(3) 166
N2 H2B O2 2_655 0.89 1.93 2.815(3) 178
N2 H2C O8 . 0.89 1.90 2.789(3) 178
N1 H1A O6 2 0.89 1.94 2.826(3) 177
N1 H1B O1 2 0.89 1.91 2.784(3) 166
N1 H1C O4 1_465 0.89 1.90 2.788(3) 172
O3 H3 O2 . 0.82 1.58 2.392(3) 173
O7 H7 O6 . 0.82 1.57 2.392(3) 180

loop_
_cod_related_entry_id
_cod_related_entry_database
_cod_related_entry_code
1 ChemSpider 30657321
